data_1563871
loop_
_publ_author_name
'Asadizadeh, Saeedeh'
'Amirnasr, Mehdi'
'Fadaei Tirani, Farzaneh'
'Mansouri, Alireza'
'Schenk, Kurt'

_publ_section_title
;
 DNA-BSA interaction, cytotoxicity and molecular docking of mononuclear
 zinc complexes with reductively cleaved N2S2 Schiff base ligands
;
_journal_name_full 'Inorganica Chimica Acta'
_journal_page_first 310
_journal_page_last 320
_journal_paper_doi 10.1016/j.ica.2018.08.037
_journal_volume 483
_journal_year 2018
_chemical_formula_moiety 'C26 H18 Br2 N2 S2 Zn'
_chemical_formula_sum 'C26 H18 Br2 N2 S2 Zn'
_chemical_formula_weight 647.73
_space_group_crystal_system monoclinic
_space_group_IT_number 14
_space_group_name_Hall '-P 2ybc'
_space_group_name_H-M_alt 'P 1 21/c 1'
_atom_sites_solution_hydrogens geom
_atom_sites_solution_primary direct
_atom_sites_solution_secondary difmap
_cell_angle_alpha 90
_cell_angle_beta 111.985(3)
_cell_angle_gamma 90
_cell_formula_units_Z 4
_cell_length_a 13.2773(5)
_cell_length_b 13.6247(7)
_cell_length_c 14.4280(6)
_cell_measurement_reflns_used 19654
_cell_measurement_temperature 140(2)
_cell_measurement_theta_max 29.58
_cell_measurement_theta_min 1.65
_cell_volume 2420.22(19)
_computing_cell_refinement 'X_Area, 1.36 (Stoe, 2006)'
_computing_data_collection 'X_Area, 1.36 (Stoe, 2006)'
_computing_data_reduction 'X_Area, 1.36 (Stoe, 2006)'
_computing_molecular_graphics 'Olex2 (Dolomanov et al., 2009)'
_computing_publication_material 'CIFTAB (Sheldrick, 2016)'
_computing_structure_refinement 'SHELXL-2018/3 (Sheldrick, 2018)'
_computing_structure_solution 'SHELXT (Sheldrick, 2015)'
_diffrn_ambient_temperature 140
_diffrn_detector 'image plate (34 cm diameter)'
_diffrn_detector_area_resol_mean 6.67
_diffrn_detector_type STOE
_diffrn_measured_fraction_theta_full 0.984
_diffrn_measured_fraction_theta_max 0.949
_diffrn_measurement_details ' 180 frames, detector distance = 100 mm'
_diffrn_measurement_device '2-circle goniometer'
_diffrn_measurement_device_type 'STOE IPDS 2'
_diffrn_measurement_method 'rotation method'
_diffrn_radiation_collimation '0.5 mm diameter'
_diffrn_radiation_monochromator 'plane graphite'
_diffrn_radiation_polarisn_norm 0
_diffrn_radiation_type 'Mo K\a'
_diffrn_radiation_wavelength 0.71073
_diffrn_reflns_av_R_equivalents 0.0553
_diffrn_reflns_av_unetI/netI 0.0463
_diffrn_reflns_Laue_measured_fraction_full 0.984
_diffrn_reflns_Laue_measured_fraction_max 0.949
_diffrn_reflns_limit_h_max 17
_diffrn_reflns_limit_h_min -17
_diffrn_reflns_limit_k_max 18
_diffrn_reflns_limit_k_min -18
_diffrn_reflns_limit_l_max 19
_diffrn_reflns_limit_l_min -18
_diffrn_reflns_number 22066
_diffrn_reflns_point_group_measured_fraction_full 0.984
_diffrn_reflns_point_group_measured_fraction_max 0.949
_diffrn_reflns_theta_full 25.242
_diffrn_reflns_theta_max 29.360
_diffrn_reflns_theta_min 1.654
_diffrn_source 'sealed X-ray tube, 12 x 0.4 mm long-fine focus'
_diffrn_source_current 43
_diffrn_source_power 2.365
_diffrn_source_voltage 55
_exptl_absorpt_coefficient_mu 4.508
_exptl_absorpt_correction_T_max 0.7298
_exptl_absorpt_correction_T_min 0.4245
_exptl_absorpt_correction_type integration
_exptl_absorpt_process_details 'Stoe XRed32 1.31, Stoe (2005)'
_exptl_crystal_colour orange
_exptl_crystal_density_diffrn 1.778
_exptl_crystal_description platelet
_exptl_crystal_F_000 1280
_exptl_crystal_size_max 0.255
_exptl_crystal_size_mid 0.180
_exptl_crystal_size_min 0.070
_refine_diff_density_max 1.169
_refine_diff_density_min -2.286
_refine_diff_density_rms 0.153
_refine_ls_extinction_coef 0.0046(5)
_refine_ls_extinction_expression Fc^*^=kFc[1+0.001xFc^2^\l^3^/sin(2\q)]^-1/4^
_refine_ls_extinction_method 'SHELXL-2018/3 (Sheldrick 2018)'
_refine_ls_goodness_of_fit_ref 1.060
_refine_ls_hydrogen_treatment constr
_refine_ls_matrix_type full
_refine_ls_number_parameters 299
_refine_ls_number_reflns 6322
_refine_ls_number_restraints 0
_refine_ls_restrained_S_all 1.060
_refine_ls_R_factor_all 0.0803
_refine_ls_R_factor_gt 0.0495
_refine_ls_shift/su_max 0.001
_refine_ls_shift/su_mean 0.000
_refine_ls_structure_factor_coef Fsqd
_refine_ls_weighting_details 'w=1/[\s^2^(Fo^2^)+(0.0751P)^2^+3.8405P] where P=(Fo^2^+2Fc^2^)/3'
_refine_ls_weighting_scheme calc
_refine_ls_wR_factor_gt 0.1216
_refine_ls_wR_factor_ref 0.1464
_reflns_Friedel_coverage 0.000
_reflns_Friedel_fraction_full .
_reflns_Friedel_fraction_max .
_reflns_number_gt 4431
_reflns_number_total 6322
_reflns_threshold_expression 'I > 2\s(I)'
_cod_data_source_file C2-A16_GUNU_Final_2018.cif
_cod_data_source_block 2
_cod_original_sg_symbol_H-M 'P 21/c'
_cod_database_code 1563871
_shelx_space_group_comment
;
The symmetry employed for this shelxl refinement is uniquely defined
by the following loop, which should always be used as a source of
symmetry information in preference to the above space-group names.
They are only intended as comments.
;

loop_
_space_group_symop_operation_xyz
'x, y, z'
'-x, y+1/2, -z+1/2'
'-x, -y, -z'
'x, -y-1/2, z-1/2'

loop_
_atom_site_label
_atom_site_type_symbol
_atom_site_fract_x
_atom_site_fract_y
_atom_site_fract_z
_atom_site_U_iso_or_equiv
_atom_site_adp_type
_atom_site_occupancy
_atom_site_site_symmetry_order
_atom_site_calc_flag
_atom_site_refinement_flags_posn
_atom_site_refinement_flags_adp
_atom_site_refinement_flags_occupancy
_atom_site_disorder_assembly
_atom_site_disorder_group
Br1 Br 0.09118(4) 0.88525(4) 0.51201(5) 0.04302(17) Uani 1 1 d . . . . .
Br2 Br 0.96360(5) 0.40652(4) 0.57815(5) 0.04366(17) Uani 1 1 d . . . . .
Zn1 Zn 0.60618(4) 0.63879(3) 0.74470(4) 0.02433(15) Uani 1 1 d . . . . .
S2 S 0.78774(10) 0.62580(8) 0.81981(9) 0.0288(2) Uani 1 1 d . . . . .
S3 S 0.49641(10) 0.67172(7) 0.82941(9) 0.0274(2) Uani 1 1 d . . . . .
N1 N 0.6278(3) 0.7306(2) 0.6371(3) 0.0231(7) Uani 1 1 d . . . . .
N2 N 0.5170(3) 0.5083(2) 0.6950(3) 0.0243(7) Uani 1 1 d . . . . .
C1P C 0.2393(4) 0.8605(3) 0.5416(4) 0.0314(10) Uani 1 1 d . . . . .
C2P C 0.2785(4) 0.7642(3) 0.5599(4) 0.0293(9) Uani 1 1 d . . . . .
H2P H 0.231292 0.711996 0.560327 0.035 Uiso 1 1 calc R U . . .
C3P C 0.3863(4) 0.7458(3) 0.5774(3) 0.0279(9) Uani 1 1 d . . . . .
H3P H 0.412895 0.680360 0.589193 0.033 Uiso 1 1 calc R U . . .
C4P C 0.4568(4) 0.8220(3) 0.5781(3) 0.0247(9) Uani 1 1 d . . . . .
C5 C 0.5705(4) 0.8068(3) 0.5954(3) 0.0253(9) Uani 1 1 d . . . . .
H5 H 0.606240 0.857472 0.574327 0.030 Uiso 1 1 calc R U . . .
C5P C 0.4164(4) 0.9179(3) 0.5611(3) 0.0266(9) Uani 1 1 d . . . . .
H5P H 0.463861 0.970346 0.562012 0.032 Uiso 1 1 calc R U . . .
C6 C 0.7352(4) 0.7225(3) 0.6376(3) 0.0242(9) Uani 1 1 d . . . . .
C6P C 0.3086(4) 0.9376(3) 0.5430(3) 0.0276(9) Uani 1 1 d . . . . .
H6P H 0.282167 1.003088 0.531609 0.033 Uiso 1 1 calc R U . . .
C7 C 0.7605(4) 0.7560(3) 0.5572(4) 0.0297(10) Uani 1 1 d . . . . .
H7 H 0.706402 0.787651 0.502370 0.036 Uiso 1 1 calc R U . . .
C8 C 0.8641(4) 0.7432(3) 0.5569(4) 0.0334(10) Uani 1 1 d . . . . .
H8 H 0.880875 0.766087 0.502123 0.040 Uiso 1 1 calc R U . . .
C9 C 0.9431(4) 0.6967(3) 0.6369(4) 0.0338(10) Uani 1 1 d . . . . .
H9 H 1.014235 0.688181 0.637272 0.041 Uiso 1 1 calc R U . . .
C10 C 0.9180(4) 0.6628(3) 0.7162(4) 0.0305(10) Uani 1 1 d . . . . .
H10 H 0.972743 0.631003 0.770504 0.037 Uiso 1 1 calc R U . . .
C11 C 0.8148(4) 0.6741(3) 0.7185(3) 0.0251(9) Uani 1 1 d . . . . .
C12 C 0.4014(4) 0.5779(3) 0.7751(3) 0.0252(9) Uani 1 1 d . . . . .
C13 C 0.3053(4) 0.5731(3) 0.7937(4) 0.0324(10) Uani 1 1 d . . . . .
H13 H 0.290044 0.623172 0.832317 0.039 Uiso 1 1 calc R U . . .
C14 C 0.2323(4) 0.4971(4) 0.7572(4) 0.0341(11) Uani 1 1 d . . . . .
H14 H 0.168070 0.495129 0.771496 0.041 Uiso 1 1 calc R U . . .
C15 C 0.2526(4) 0.4235(3) 0.6998(4) 0.0328(10) Uani 1 1 d . . . . .
H15 H 0.202628 0.370955 0.675217 0.039 Uiso 1 1 calc R U . . .
C16 C 0.3455(4) 0.4273(3) 0.6786(3) 0.0276(9) Uani 1 1 d . . . . .
H16 H 0.358590 0.377822 0.638060 0.033 Uiso 1 1 calc R U . . .
C17 C 0.4206(4) 0.5034(3) 0.7161(3) 0.0251(9) Uani 1 1 d . . . . .
C18 C 0.5641(4) 0.4273(3) 0.6888(4) 0.0266(9) Uani 1 1 d . . . . .
H18 H 0.536973 0.368087 0.705243 0.032 Uiso 1 1 calc R U . . .
C19 C 0.6562(4) 0.4213(3) 0.6581(3) 0.0256(9) Uani 1 1 d . . . . .
C20 C 0.6705(4) 0.4882(3) 0.5907(4) 0.0278(9) Uani 1 1 d . . . . .
H20 H 0.617128 0.537078 0.560826 0.033 Uiso 1 1 calc R U . . .
C21 C 0.7626(4) 0.4834(3) 0.5673(4) 0.0302(10) Uani 1 1 d . . . . .
H21 H 0.772942 0.528766 0.521569 0.036 Uiso 1 1 calc R U . . .
C22 C 0.8390(4) 0.4118(3) 0.6114(4) 0.0306(10) Uani 1 1 d . . . . .
C23 C 0.8252(4) 0.3428(3) 0.6758(4) 0.0339(11) Uani 1 1 d . . . . .
H23 H 0.878097 0.293142 0.703918 0.041 Uiso 1 1 calc R U . . .
C24 C 0.7335(4) 0.3472(3) 0.6985(4) 0.0315(10) Uani 1 1 d . . . . .
H24 H 0.722463 0.299559 0.741834 0.038 Uiso 1 1 calc R U . . .

loop_
_atom_site_aniso_label
_atom_site_aniso_U_11
_atom_site_aniso_U_22
_atom_site_aniso_U_33
_atom_site_aniso_U_23
_atom_site_aniso_U_13
_atom_site_aniso_U_12
Br1 0.0346(3) 0.0418(3) 0.0579(4) -0.0074(2) 0.0234(3) 0.0039(2)
Br2 0.0379(3) 0.0444(3) 0.0613(4) -0.0049(2) 0.0331(3) -0.0045(2)
Zn1 0.0328(3) 0.0166(2) 0.0317(3) -0.00017(18) 0.0214(2) -0.00167(18)
S2 0.0342(6) 0.0279(5) 0.0305(6) 0.0034(4) 0.0192(5) -0.0006(4)
S3 0.0384(6) 0.0178(4) 0.0360(6) -0.0021(4) 0.0253(5) -0.0005(4)
N1 0.0305(19) 0.0169(14) 0.0270(18) -0.0019(13) 0.0166(16) -0.0030(13)
N2 0.032(2) 0.0187(14) 0.0284(18) -0.0015(13) 0.0192(16) -0.0021(14)
C1P 0.039(3) 0.031(2) 0.030(2) -0.0063(18) 0.020(2) 0.0005(19)
C2P 0.037(3) 0.0252(19) 0.032(2) -0.0045(17) 0.020(2) -0.0047(18)
C3P 0.039(3) 0.0175(17) 0.035(2) -0.0012(16) 0.022(2) -0.0007(16)
C4P 0.032(2) 0.0205(17) 0.026(2) -0.0029(15) 0.0167(19) -0.0028(16)
C5 0.033(2) 0.0175(16) 0.031(2) -0.0020(15) 0.018(2) -0.0026(16)
C5P 0.037(3) 0.0201(17) 0.028(2) 0.0005(15) 0.019(2) -0.0004(17)
C6 0.031(2) 0.0167(16) 0.031(2) 0.0002(15) 0.0184(19) -0.0030(15)
C6P 0.035(2) 0.0236(18) 0.029(2) -0.0002(16) 0.017(2) 0.0054(17)
C7 0.038(3) 0.0245(19) 0.033(2) 0.0024(17) 0.021(2) -0.0023(17)
C8 0.039(3) 0.032(2) 0.039(3) 0.0042(19) 0.026(2) -0.0031(19)
C9 0.034(3) 0.034(2) 0.040(3) 0.0001(19) 0.022(2) -0.0053(19)
C10 0.033(2) 0.028(2) 0.036(3) 0.0009(18) 0.019(2) -0.0010(18)
C11 0.038(2) 0.0168(16) 0.028(2) -0.0027(15) 0.0198(19) -0.0034(16)
C12 0.033(2) 0.0180(16) 0.030(2) 0.0044(15) 0.0177(19) 0.0022(16)
C13 0.044(3) 0.0248(19) 0.039(3) 0.0057(18) 0.028(2) 0.0046(19)
C14 0.030(3) 0.036(2) 0.044(3) 0.008(2) 0.023(2) 0.0018(19)
C15 0.034(3) 0.0258(19) 0.040(3) 0.0050(18) 0.015(2) -0.0033(18)
C16 0.035(2) 0.0202(17) 0.032(2) 0.0001(16) 0.018(2) -0.0018(17)
C17 0.033(2) 0.0169(16) 0.034(2) 0.0046(15) 0.022(2) 0.0017(15)
C18 0.034(2) 0.0168(16) 0.036(2) -0.0012(16) 0.021(2) -0.0028(16)
C19 0.033(2) 0.0187(16) 0.032(2) -0.0032(15) 0.021(2) -0.0029(16)
C20 0.039(3) 0.0172(16) 0.035(2) -0.0006(16) 0.023(2) -0.0005(16)
C21 0.046(3) 0.0210(18) 0.034(2) -0.0015(16) 0.027(2) -0.0054(18)
C22 0.034(2) 0.0265(19) 0.039(3) -0.0062(18) 0.023(2) -0.0036(18)
C23 0.043(3) 0.026(2) 0.040(3) 0.0005(18) 0.024(2) 0.0050(19)
C24 0.046(3) 0.0186(17) 0.040(3) 0.0032(17) 0.027(2) 0.0021(18)

loop_
_atom_type_symbol
_atom_type_description
_atom_type_scat_dispersion_real
_atom_type_scat_dispersion_imag
_atom_type_scat_source
C C 0.0033 0.0016 'International Tables Vol C Tables 4.2.6.8 and 6.1.1.4'
H H 0.0000 0.0000 'International Tables Vol C Tables 4.2.6.8 and 6.1.1.4'
Br Br -0.2901 2.4595 'International Tables Vol C Tables 4.2.6.8 and 6.1.1.4'
N N 0.0061 0.0033 'International Tables Vol C Tables 4.2.6.8 and 6.1.1.4'
S S 0.1246 0.1234 'International Tables Vol C Tables 4.2.6.8 and 6.1.1.4'
Zn Zn 0.2839 1.4301 'International Tables Vol C Tables 4.2.6.8 and 6.1.1.4'

loop_
_exptl_crystal_face_index_h
_exptl_crystal_face_index_k
_exptl_crystal_face_index_l
_exptl_crystal_face_perp_dist
1 0 0 0.0500
0 -1 0 0.0700
0 0 -1 0.1100
0 0 1 0.1450
0 1 0 0.1100
-1 -7 1 0.0620
-1 0 0 0.0200
1 3 -4 0.1570
0 3 1 0.1300

loop_
_geom_angle_atom_site_label_1
_geom_angle_atom_site_label_2
_geom_angle_atom_site_label_3
_geom_angle
_geom_angle_site_symmetry_1
_geom_angle_site_symmetry_3
N1 Zn1 N2 117.81(14) . .
N1 Zn1 S2 89.12(11) . .
N2 Zn1 S2 117.50(11) . .
N1 Zn1 S3 125.07(10) . .
N2 Zn1 S3 87.60(10) . .
S2 Zn1 S3 122.98(5) . .
C11 S2 Zn1 94.93(17) . .
C12 S3 Zn1 96.59(15) . .
C5 N1 C6 118.4(3) . .
C5 N1 Zn1 127.1(3) . .
C6 N1 Zn1 111.4(3) . .
C18 N2 C17 118.3(4) . .
C18 N2 Zn1 121.4(3) . .
C17 N2 Zn1 113.7(3) . .
C6P C1P C2P 120.5(5) . .
C6P C1P Br1 119.9(3) . .
C2P C1P Br1 119.7(4) . .
C3P C2P C1P 119.5(4) . .
C3P C2P H2P 120.2 . .
C1P C2P H2P 120.2 . .
C2P C3P C4P 120.8(4) . .
C2P C3P H3P 119.6 . .
C4P C3P H3P 119.6 . .
C3P C4P C5P 118.8(4) . .
C3P C4P C5 123.1(4) . .
C5P C4P C5 118.1(4) . .
N1 C5 C4P 126.0(4) . .
N1 C5 H5 117.0 . .
C4P C5 H5 117.0 . .
C6P C5P C4P 121.2(4) . .
C6P C5P H5P 119.4 . .
C4P C5P H5P 119.4 . .
C7 C6 C11 120.0(4) . .
C7 C6 N1 121.4(4) . .
C11 C6 N1 118.5(4) . .
C5P C6P C1P 119.2(4) . .
C5P C6P H6P 120.4 . .
C1P C6P H6P 120.4 . .
C8 C7 C6 120.5(4) . .
C8 C7 H7 119.8 . .
C6 C7 H7 119.8 . .
C7 C8 C9 119.7(5) . .
C7 C8 H8 120.2 . .
C9 C8 H8 120.2 . .
C10 C9 C8 119.9(5) . .
C10 C9 H9 120.0 . .
C8 C9 H9 120.0 . .
C9 C10 C11 121.7(5) . .
C9 C10 H10 119.1 . .
C11 C10 H10 119.1 . .
C10 C11 C6 118.1(4) . .
C10 C11 S2 119.2(4) . .
C6 C11 S2 122.7(4) . .
C13 C12 C17 117.8(4) . .
C13 C12 S3 120.1(3) . .
C17 C12 S3 122.0(3) . .
C14 C13 C12 121.5(4) . .
C14 C13 H13 119.2 . .
C12 C13 H13 119.2 . .
C13 C14 C15 120.2(5) . .
C13 C14 H14 119.9 . .
C15 C14 H14 119.9 . .
C16 C15 C14 119.6(4) . .
C16 C15 H15 120.2 . .
C14 C15 H15 120.2 . .
C15 C16 C17 120.6(4) . .
C15 C16 H16 119.7 . .
C17 C16 H16 119.7 . .
C16 C17 C12 120.3(4) . .
C16 C17 N2 121.3(4) . .
C12 C17 N2 118.5(4) . .
N2 C18 C19 123.8(4) . .
N2 C18 H18 118.1 . .
C19 C18 H18 118.1 . .
C20 C19 C24 119.4(4) . .
C20 C19 C18 121.7(4) . .
C24 C19 C18 118.9(4) . .
C21 C20 C19 120.1(4) . .
C21 C20 H20 120.0 . .
C19 C20 H20 120.0 . .
C22 C21 C20 119.0(4) . .
C22 C21 H21 120.5 . .
C20 C21 H21 120.5 . .
C21 C22 C23 122.1(5) . .
C21 C22 Br2 118.2(4) . .
C23 C22 Br2 119.6(4) . .
C24 C23 C22 118.9(4) . .
C24 C23 H23 120.6 . .
C22 C23 H23 120.6 . .
C23 C24 C19 120.5(4) . .
C23 C24 H24 119.8 . .
C19 C24 H24 119.8 . .

loop_
_geom_bond_atom_site_label_1
_geom_bond_atom_site_label_2
_geom_bond_distance
_geom_bond_site_symmetry_2
Br1 C1P 1.880(5) .
Br2 C22 1.888(5) .
Zn1 N1 2.095(3) .
Zn1 N2 2.107(3) .
Zn1 S2 2.2496(14) .
Zn1 S3 2.2700(12) .
S2 C11 1.758(4) .
S3 C12 1.760(5) .
N1 C5 1.295(5) .
N1 C6 1.428(6) .
N2 C18 1.287(5) .
N2 C17 1.425(6) .
C1P C6P 1.393(7) .
C1P C2P 1.399(6) .
C2P C3P 1.381(7) .
C2P H2P 0.9500 .
C3P C4P 1.396(6) .
C3P H3P 0.9500 .
C4P C5P 1.398(6) .
C4P C5 1.449(6) .
C5 H5 0.9500 .
C5P C6P 1.381(7) .
C5P H5P 0.9500 .
C6 C7 1.399(6) .
C6 C11 1.412(6) .
C6P H6P 0.9500 .
C7 C8 1.388(7) .
C7 H7 0.9500 .
C8 C9 1.388(7) .
C8 H8 0.9500 .
C9 C10 1.386(7) .
C9 H9 0.9500 .
C10 C11 1.391(7) .
C10 H10 0.9500 .
C12 C13 1.399(7) .
C12 C17 1.408(6) .
C13 C14 1.380(7) .
C13 H13 0.9500 .
C14 C15 1.390(7) .
C14 H14 0.9500 .
C15 C16 1.379(7) .
C15 H15 0.9500 .
C16 C17 1.400(6) .
C16 H16 0.9500 .
C18 C19 1.451(6) .
C18 H18 0.9500 .
C19 C20 1.397(6) .
C19 C24 1.402(6) .
C20 C21 1.386(7) .
C20 H20 0.9500 .
C21 C22 1.380(7) .
C21 H21 0.9500 .
C22 C23 1.382(7) .
C23 C24 1.374(7) .
C23 H23 0.9500 .
C24 H24 0.9500 .

loop_
_geom_torsion_atom_site_label_1
_geom_torsion_atom_site_label_2
_geom_torsion_atom_site_label_3
_geom_torsion_atom_site_label_4
_geom_torsion
_geom_torsion_site_symmetry_1
_geom_torsion_site_symmetry_2
_geom_torsion_site_symmetry_3
_geom_torsion_site_symmetry_4
C6P C1P C2P C3P -1.4(7) . . . .
Br1 C1P C2P C3P 177.3(4) . . . .
C1P C2P C3P C4P 0.7(7) . . . .
C2P C3P C4P C5P 0.3(7) . . . .
C2P C3P C4P C5 -179.6(4) . . . .
C6 N1 C5 C4P 172.7(4) . . . .
Zn1 N1 C5 C4P -29.1(6) . . . .
C3P C4P C5 N1 -19.2(7) . . . .
C5P C4P C5 N1 160.9(4) . . . .
C3P C4P C5P C6P -0.6(7) . . . .
C5 C4P C5P C6P 179.3(4) . . . .
C5 N1 C6 C7 -35.4(6) . . . .
Zn1 N1 C6 C7 163.1(3) . . . .
C5 N1 C6 C11 148.6(4) . . . .
Zn1 N1 C6 C11 -12.8(4) . . . .
C4P C5P C6P C1P -0.1(7) . . . .
C2P C1P C6P C5P 1.1(7) . . . .
Br1 C1P C6P C5P -177.6(3) . . . .
C11 C6 C7 C8 -1.0(6) . . . .
N1 C6 C7 C8 -176.8(4) . . . .
C6 C7 C8 C9 0.1(7) . . . .
C7 C8 C9 C10 0.4(7) . . . .
C8 C9 C10 C11 -0.1(7) . . . .
C9 C10 C11 C6 -0.7(6) . . . .
C9 C10 C11 S2 178.0(4) . . . .
C7 C6 C11 C10 1.2(6) . . . .
N1 C6 C11 C10 177.2(4) . . . .
C7 C6 C11 S2 -177.4(3) . . . .
N1 C6 C11 S2 -1.5(5) . . . .
Zn1 S2 C11 C10 -165.7(3) . . . .
Zn1 S2 C11 C6 13.0(3) . . . .
Zn1 S3 C12 C13 -172.1(3) . . . .
Zn1 S3 C12 C17 10.9(4) . . . .
C17 C12 C13 C14 1.1(7) . . . .
S3 C12 C13 C14 -176.0(4) . . . .
C12 C13 C14 C15 -0.6(7) . . . .
C13 C14 C15 C16 -0.6(7) . . . .
C14 C15 C16 C17 1.4(7) . . . .
C15 C16 C17 C12 -0.9(7) . . . .
C15 C16 C17 N2 180.0(4) . . . .
C13 C12 C17 C16 -0.3(6) . . . .
S3 C12 C17 C16 176.7(3) . . . .
C13 C12 C17 N2 178.8(4) . . . .
S3 C12 C17 N2 -4.1(6) . . . .
C18 N2 C17 C16 -35.5(6) . . . .
Zn1 N2 C17 C16 172.6(3) . . . .
C18 N2 C17 C12 145.3(4) . . . .
Zn1 N2 C17 C12 -6.5(5) . . . .
C17 N2 C18 C19 173.7(4) . . . .
Zn1 N2 C18 C19 -36.7(6) . . . .
N2 C18 C19 C20 -30.8(7) . . . .
N2 C18 C19 C24 148.3(5) . . . .
C24 C19 C20 C21 -2.6(7) . . . .
C18 C19 C20 C21 176.5(4) . . . .
C19 C20 C21 C22 0.1(7) . . . .
C20 C21 C22 C23 2.0(7) . . . .
C20 C21 C22 Br2 179.9(3) . . . .
C21 C22 C23 C24 -1.6(8) . . . .
Br2 C22 C23 C24 -179.4(4) . . . .
C22 C23 C24 C19 -1.0(7) . . . .
C20 C19 C24 C23 3.0(7) . . . .
C18 C19 C24 C23 -176.1(4) . . . .
